data_7157982
loop_
_publ_author_name
'Ali, Saghir'
'Khan, Abu T.'

_publ_section_title
;
 Copper(ii) triflate catalyzed three-component reaction for the synthesis
 of 2,3-diarylquinoline derivatives using aryl amines, aryl aldehydes and
 styrene oxides.
;
_journal_issue 14
_journal_name_full 'Organic &amp; biomolecular chemistry'
_journal_page_first 3255
_journal_page_last 3262
_journal_paper_doi 10.1039/d1ob00125f
_journal_volume 19
_journal_year 2021
_chemical_formula_sum 'C88 H64 F4 N4 O4'
_chemical_formula_weight 1317.43
_space_group_crystal_system monoclinic
_space_group_IT_number 14
_space_group_name_Hall '-P 2ybc'
_space_group_name_H-M_alt 'P 1 21/c 1'
_atom_sites_solution_hydrogens geom
_audit_creation_method SHELXL-2016/6
_audit_update_record
;
2020-10-27 deposited with the CCDC.	2021-03-19 downloaded from the CCDC.
;
_cell_angle_alpha 90
_cell_angle_beta 116.4760(10)
_cell_angle_gamma 90
_cell_formula_units_Z 1
_cell_length_a 13.9206(6)
_cell_length_b 9.0995(4)
_cell_length_c 14.8399(6)
_cell_measurement_reflns_used 8115
_cell_measurement_temperature 296(2)
_cell_measurement_theta_max 21.12
_cell_measurement_theta_min 2.71
_cell_volume 1682.63(12)
_computing_structure_refinement 'SHELXL-2016/6 (Sheldrick, 2016)'
_computing_structure_solution 'SHELXT 2014/5 (Sheldrick, 2014)'
_diffrn_ambient_temperature 296(2)
_diffrn_measured_fraction_theta_full 1.000
_diffrn_measured_fraction_theta_max 0.999
_diffrn_measurement_device_type 'Bruker APEX-II CCD'
_diffrn_measurement_method '\f and \w scans'
_diffrn_radiation_type MoK\a
_diffrn_radiation_wavelength 0.71073
_diffrn_reflns_av_R_equivalents 0.0798
_diffrn_reflns_av_unetI/netI 0.0283
_diffrn_reflns_Laue_measured_fraction_full 1.000
_diffrn_reflns_Laue_measured_fraction_max 0.999
_diffrn_reflns_limit_h_max 18
_diffrn_reflns_limit_h_min -18
_diffrn_reflns_limit_k_max 12
_diffrn_reflns_limit_k_min -12
_diffrn_reflns_limit_l_max 19
_diffrn_reflns_limit_l_min -19
_diffrn_reflns_number 83679
_diffrn_reflns_point_group_measured_fraction_full 1.000
_diffrn_reflns_point_group_measured_fraction_max 0.999
_diffrn_reflns_theta_full 25.242
_diffrn_reflns_theta_max 28.489
_diffrn_reflns_theta_min 1.634
_exptl_absorpt_coefficient_mu 0.087
_exptl_crystal_colour colorless
_exptl_crystal_density_diffrn 1.300
_exptl_crystal_description block
_exptl_crystal_F_000 688
_exptl_crystal_size_max 0.28
_exptl_crystal_size_mid 0.25
_exptl_crystal_size_min 0.23
_refine_diff_density_max 0.166
_refine_diff_density_min -0.261
_refine_diff_density_rms 0.059
_refine_ls_extinction_method none
_refine_ls_goodness_of_fit_ref 0.883
_refine_ls_hydrogen_treatment constr
_refine_ls_matrix_type full
_refine_ls_number_parameters 227
_refine_ls_number_reflns 4268
_refine_ls_number_restraints 0
_refine_ls_restrained_S_all 0.883
_refine_ls_R_factor_all 0.0948
_refine_ls_R_factor_gt 0.0593
_refine_ls_shift/su_max 0.000
_refine_ls_shift/su_mean 0.000
_refine_ls_structure_factor_coef Fsqd
_refine_ls_weighting_details 'w=1/[\s^2^(Fo^2^)+(0.1000P)^2^+0.8558P] where P=(Fo^2^+2Fc^2^)/3'
_refine_ls_weighting_scheme calc
_refine_ls_wR_factor_gt 0.1456
_refine_ls_wR_factor_ref 0.1805
_reflns_Friedel_coverage 0.000
_reflns_number_gt 2817
_reflns_number_total 4268
_reflns_threshold_expression 'I > 2\s(I)'
_cod_data_source_file d1ob00125f2.cif
_cod_data_source_block SA-4FBZ_0ma_a
_cod_depositor_comments 'Adding full bibliography for 7157982.cif.'
_cod_original_sg_symbol_H-M 'P 21/c'
_cod_database_code 7157982
_shelx_shelxl_version_number 2016/6
_shelx_space_group_comment
;
The symmetry employed for this shelxl refinement is uniquely defined
by the following loop, which should always be used as a source of
symmetry information in preference to the above space-group names.
They are only intended as comments.
;

loop_
_space_group_symop_operation_xyz
'x, y, z'
'-x, y+1/2, -z+1/2'
'-x, -y, -z'
'x, -y-1/2, z-1/2'

loop_
_atom_site_label
_atom_site_type_symbol
_atom_site_fract_x
_atom_site_fract_y
_atom_site_fract_z
_atom_site_U_iso_or_equiv
_atom_site_adp_type
_atom_site_occupancy
_atom_site_site_symmetry_order
_atom_site_calc_flag
_atom_site_refinement_flags_posn
_atom_site_refinement_flags_adp
_atom_site_refinement_flags_occupancy
_atom_site_disorder_assembly
_atom_site_disorder_group
O001 O 0.30446(11) 0.99216(17) 0.24841(11) 0.0568(4) Uani 1 1 d . . . . .
F1 F 0.85497(13) 0.3619(2) 0.99629(11) 0.0890(5) Uani 1 1 d . . . . .
N003 N 0.54516(12) 0.68048(18) 0.59685(11) 0.0410(4) Uani 1 1 d . . . . .
C004 C 0.70737(14) 0.7169(2) 0.57788(13) 0.0399(4) Uani 1 1 d . . . . .
C005 C 0.49003(14) 0.7578(2) 0.50992(13) 0.0382(4) Uani 1 1 d . . . . .
C006 C 0.65024(14) 0.6626(2) 0.63063(13) 0.0386(4) Uani 1 1 d . . . . .
C007 C 0.54085(13) 0.8217(2) 0.45579(13) 0.0379(4) Uani 1 1 d . . . . .
C008 C 0.65201(14) 0.7984(2) 0.49288(13) 0.0402(4) Uani 1 1 d . . . . .
H008 H 0.688171 0.838856 0.459131 0.048 Uiso 1 1 calc R U . . .
C009 C 0.70614(14) 0.5832(2) 0.72778(13) 0.0408(4) Uani 1 1 d . . . . .
C00A C 0.47979(14) 0.9025(2) 0.36673(14) 0.0421(4) Uani 1 1 d . . . . .
H00A H 0.513088 0.944471 0.330840 0.051 Uiso 1 1 calc R U . . .
C00B C 0.37153(15) 0.9183(2) 0.33378(14) 0.0430(4) Uani 1 1 d . . . . .
C00C C 0.82241(14) 0.6804(2) 0.60839(13) 0.0444(4) Uani 1 1 d . . . . .
C00D C 0.37782(14) 0.7767(2) 0.47271(14) 0.0442(4) Uani 1 1 d . . . . .
H00D H 0.342861 0.734864 0.507168 0.053 Uiso 1 1 calc R U . . .
C00E C 0.32076(14) 0.8546(2) 0.38789(14) 0.0466(5) Uani 1 1 d . . . . .
H00E H 0.247207 0.866302 0.364983 0.056 Uiso 1 1 calc R U . . .
C00F C 0.80097(16) 0.6359(2) 0.80495(14) 0.0495(5) Uani 1 1 d . . . . .
H00F H 0.831147 0.722092 0.795318 0.059 Uiso 1 1 calc R U . . .
C00G C 0.66227(17) 0.4545(2) 0.74406(15) 0.0491(5) Uani 1 1 d . . . . .
H00G H 0.598197 0.418739 0.693768 0.059 Uiso 1 1 calc R U . . .
C00H C 0.85094(17) 0.5625(3) 0.89548(16) 0.0577(6) Uani 1 1 d . . . . .
H00H H 0.914030 0.598471 0.947064 0.069 Uiso 1 1 calc R U . . .
C00I C 0.80557(19) 0.4359(3) 0.90748(16) 0.0583(6) Uani 1 1 d . . . . .
C00J C 0.7127(2) 0.3790(3) 0.83408(17) 0.0585(6) Uani 1 1 d . . . . .
H00J H 0.684198 0.291759 0.844423 0.070 Uiso 1 1 calc R U . . .
C00K C 0.90082(17) 0.7881(3) 0.63909(18) 0.0617(6) Uani 1 1 d . . . . .
H00K H 0.882889 0.885082 0.644306 0.074 Uiso 1 1 calc R U . . .
C00L C 0.3511(2) 1.0548(3) 0.18925(17) 0.0631(6) Uani 1 1 d . . . . .
H00B H 0.402010 1.128851 0.227740 0.095 Uiso 1 1 calc R U . . .
H00C H 0.295809 1.098449 0.129846 0.095 Uiso 1 1 calc R U . . .
H00I H 0.386792 0.979524 0.170264 0.095 Uiso 1 1 calc R U . . .
C00M C 0.85162(18) 0.5378(3) 0.60014(19) 0.0645(6) Uani 1 1 d . . . . .
H00M H 0.800298 0.463625 0.580260 0.077 Uiso 1 1 calc R U . . .
C00N C 1.00579(19) 0.7520(4) 0.6621(2) 0.0779(8) Uani 1 1 d . . . . .
H00N H 1.058336 0.824584 0.684787 0.094 Uiso 1 1 calc R U . . .
C00O C 0.9564(2) 0.5042(4) 0.6211(2) 0.0859(9) Uani 1 1 d . . . . .
H00O H 0.974615 0.407909 0.614332 0.103 Uiso 1 1 calc R U . . .
C00P C 1.03310(19) 0.6109(4) 0.6517(2) 0.0841(9) Uani 1 1 d . . . . .
H00P H 1.103379 0.587978 0.665384 0.101 Uiso 1 1 calc R U . . .

loop_
_atom_site_aniso_label
_atom_site_aniso_U_11
_atom_site_aniso_U_22
_atom_site_aniso_U_33
_atom_site_aniso_U_23
_atom_site_aniso_U_13
_atom_site_aniso_U_12
O001 0.0440(8) 0.0649(10) 0.0546(8) 0.0123(7) 0.0157(6) 0.0062(7)
F1 0.0971(11) 0.1088(13) 0.0613(9) 0.0362(8) 0.0355(8) 0.0357(10)
N003 0.0383(8) 0.0490(9) 0.0390(8) -0.0024(7) 0.0201(6) -0.0055(7)
C004 0.0345(9) 0.0427(10) 0.0433(9) -0.0033(8) 0.0180(7) -0.0051(7)
C005 0.0354(9) 0.0440(10) 0.0364(9) -0.0066(7) 0.0170(7) -0.0060(7)
C006 0.0376(9) 0.0408(9) 0.0395(9) -0.0044(7) 0.0191(7) -0.0040(7)
C007 0.0357(9) 0.0396(9) 0.0395(9) -0.0037(7) 0.0177(7) -0.0044(7)
C008 0.0359(9) 0.0447(10) 0.0442(9) 0.0007(8) 0.0215(7) -0.0056(7)
C009 0.0414(9) 0.0457(10) 0.0389(9) -0.0010(8) 0.0211(7) 0.0022(8)
C00A 0.0403(9) 0.0423(10) 0.0458(10) 0.0012(8) 0.0210(8) -0.0044(8)
C00B 0.0410(9) 0.0421(10) 0.0421(9) -0.0007(8) 0.0151(8) 0.0016(8)
C00C 0.0353(9) 0.0589(12) 0.0390(9) 0.0023(8) 0.0166(7) -0.0011(8)
C00D 0.0361(9) 0.0551(11) 0.0459(10) -0.0053(8) 0.0223(8) -0.0067(8)
C00E 0.0325(9) 0.0591(12) 0.0471(10) -0.0044(9) 0.0168(8) -0.0015(8)
C00F 0.0449(10) 0.0586(12) 0.0451(10) 0.0002(9) 0.0201(8) -0.0002(9)
C00G 0.0568(12) 0.0505(11) 0.0457(10) -0.0046(9) 0.0278(9) -0.0020(9)
C00H 0.0449(11) 0.0818(16) 0.0434(11) 0.0012(10) 0.0171(9) 0.0102(11)
C00I 0.0666(14) 0.0698(15) 0.0450(11) 0.0142(10) 0.0307(10) 0.0263(12)
C00J 0.0820(16) 0.0496(12) 0.0569(12) 0.0066(10) 0.0426(12) 0.0066(11)
C00K 0.0443(11) 0.0685(14) 0.0726(14) 0.0065(12) 0.0265(10) -0.0093(10)
C00L 0.0669(14) 0.0653(14) 0.0566(13) 0.0135(11) 0.0270(11) 0.0075(12)
C00M 0.0444(12) 0.0662(15) 0.0743(15) -0.0067(12) 0.0187(11) 0.0047(10)
C00N 0.0417(12) 0.112(2) 0.0787(17) 0.0113(16) 0.0253(12) -0.0149(14)
C00O 0.0575(15) 0.100(2) 0.092(2) -0.0034(17) 0.0261(14) 0.0283(15)
C00P 0.0371(12) 0.142(3) 0.0695(16) 0.0134(17) 0.0209(11) 0.0184(16)

loop_
_atom_type_symbol
_atom_type_description
_atom_type_scat_dispersion_real
_atom_type_scat_dispersion_imag
_atom_type_scat_source
C C 0.0033 0.0016 'International Tables Vol C Tables 4.2.6.8 and 6.1.1.4'
H H 0.0000 0.0000 'International Tables Vol C Tables 4.2.6.8 and 6.1.1.4'
F F 0.0171 0.0103 'International Tables Vol C Tables 4.2.6.8 and 6.1.1.4'
N N 0.0061 0.0033 'International Tables Vol C Tables 4.2.6.8 and 6.1.1.4'
O O 0.0106 0.0060 'International Tables Vol C Tables 4.2.6.8 and 6.1.1.4'

loop_
_geom_angle_atom_site_label_1
_geom_angle_atom_site_label_2
_geom_angle_atom_site_label_3
_geom_angle
_geom_angle_site_symmetry_1
_geom_angle_site_symmetry_3
_geom_angle_publ_flag
C00B O001 C00L 117.22(16) . . ?
C006 N003 C005 118.69(15) . . ?
C008 C004 C006 118.05(16) . . ?
C008 C004 C00C 119.17(16) . . ?
C006 C004 C00C 122.68(16) . . ?
N003 C005 C007 122.47(16) . . ?
N003 C005 C00D 119.24(15) . . ?
C007 C005 C00D 118.28(16) . . ?
N003 C006 C004 122.62(16) . . ?
N003 C006 C009 115.99(15) . . ?
C004 C006 C009 121.39(15) . . ?
C008 C007 C005 117.24(16) . . ?
C008 C007 C00A 122.72(16) . . ?
C005 C007 C00A 120.02(16) . . ?
C004 C008 C007 120.79(16) . . ?
C004 C008 H008 119.6 . . ?
C007 C008 H008 119.6 . . ?
C00G C009 C00F 118.44(18) . . ?
C00G C009 C006 119.84(17) . . ?
C00F C009 C006 121.70(17) . . ?
C00B C00A C007 119.66(16) . . ?
C00B C00A H00A 120.2 . . ?
C007 C00A H00A 120.2 . . ?
O001 C00B C00A 124.77(17) . . ?
O001 C00B C00E 114.90(16) . . ?
C00A C00B C00E 120.33(17) . . ?
C00M C00C C00K 118.3(2) . . ?
C00M C00C C004 119.98(18) . . ?
C00K C00C C004 121.61(19) . . ?
C00E C00D C005 120.99(17) . . ?
C00E C00D H00D 119.5 . . ?
C005 C00D H00D 119.5 . . ?
C00D C00E C00B 120.71(17) . . ?
C00D C00E H00E 119.6 . . ?
C00B C00E H00E 119.6 . . ?
C00H C00F C009 121.1(2) . . ?
C00H C00F H00F 119.5 . . ?
C009 C00F H00F 119.5 . . ?
C00J C00G C009 120.9(2) . . ?
C00J C00G H00G 119.6 . . ?
C009 C00G H00G 119.6 . . ?
C00I C00H C00F 118.4(2) . . ?
C00I C00H H00H 120.8 . . ?
C00F C00H H00H 120.8 . . ?
F1 C00I C00H 118.7(2) . . ?
F1 C00I C00J 118.3(2) . . ?
C00H C00I C00J 123.0(2) . . ?
C00I C00J C00G 118.3(2) . . ?
C00I C00J H00J 120.9 . . ?
C00G C00J H00J 120.9 . . ?
C00C C00K C00N 120.3(3) . . ?
C00C C00K H00K 119.8 . . ?
C00N C00K H00K 119.8 . . ?
O001 C00L H00B 109.5 . . ?
O001 C00L H00C 109.5 . . ?
H00B C00L H00C 109.5 . . ?
O001 C00L H00I 109.5 . . ?
H00B C00L H00I 109.5 . . ?
H00C C00L H00I 109.5 . . ?
C00C C00M C00O 120.7(2) . . ?
C00C C00M H00M 119.7 . . ?
C00O C00M H00M 119.7 . . ?
C00P C00N C00K 120.7(3) . . ?
C00P C00N H00N 119.6 . . ?
C00K C00N H00N 119.6 . . ?
C00P C00O C00M 120.6(3) . . ?
C00P C00O H00O 119.7 . . ?
C00M C00O H00O 119.7 . . ?
C00O C00P C00N 119.4(2) . . ?
C00O C00P H00P 120.3 . . ?
C00N C00P H00P 120.3 . . ?

loop_
_geom_bond_atom_site_label_1
_geom_bond_atom_site_label_2
_geom_bond_distance
_geom_bond_site_symmetry_2
_geom_bond_publ_flag
O001 C00B 1.369(2) . ?
O001 C00L 1.423(3) . ?
F1 C00I 1.362(2) . ?
N003 C006 1.328(2) . ?
N003 C005 1.366(2) . ?
C004 C008 1.367(3) . ?
C004 C006 1.430(2) . ?
C004 C00C 1.494(2) . ?
C005 C007 1.411(2) . ?
C005 C00D 1.416(2) . ?
C006 C009 1.485(2) . ?
C007 C008 1.408(2) . ?
C007 C00A 1.417(2) . ?
C008 H008 0.9300 . ?
C009 C00G 1.391(3) . ?
C009 C00F 1.391(3) . ?
C00A C00B 1.369(2) . ?
C00A H00A 0.9300 . ?
C00B C00E 1.409(3) . ?
C00C C00M 1.382(3) . ?
C00C C00K 1.384(3) . ?
C00D C00E 1.351(3) . ?
C00D H00D 0.9300 . ?
C00E H00E 0.9300 . ?
C00F C00H 1.379(3) . ?
C00F H00F 0.9300 . ?
C00G C00J 1.383(3) . ?
C00G H00G 0.9300 . ?
C00H C00I 1.363(4) . ?
C00H H00H 0.9300 . ?
C00I C00J 1.368(3) . ?
C00J H00J 0.9300 . ?
C00K C00N 1.384(3) . ?
C00K H00K 0.9300 . ?
C00L H00B 0.9600 . ?
C00L H00C 0.9600 . ?
C00L H00I 0.9600 . ?
C00M C00O 1.382(3) . ?
C00M H00M 0.9300 . ?
C00N C00P 1.367(5) . ?
C00N H00N 0.9300 . ?
C00O C00P 1.363(4) . ?
C00O H00O 0.9300 . ?
C00P H00P 0.9300 . ?
